data_4128033
loop_
_publ_author_name
'Lv, Xiu-Liang'
'Yuan, Shuai'
'Xie, Lin-Hua'
'Darke, Hannah F.'
'Chen, Ya'
'He, Tao'
'Dong, Chen'
'Wang, Bin'
'Zhang, Yong-Zheng'
'Li, Jian-Rong'
'Zhou, Hong-Cai'

_publ_section_title
;
 Ligand Rigidification for Enhancing the Stability of Metal-Organic
 Frameworks.
;
_journal_issue 26
_journal_name_full 'Journal of the American Chemical Society'
_journal_page_first 10283
_journal_page_last 10293
_journal_paper_doi 10.1021/jacs.9b02947
_journal_volume 141
_journal_year 2019
_chemical_formula_sum 'C168 H90 O24 Zr9'
_chemical_formula_weight 3313.37
_space_group_crystal_system hexagonal
_space_group_IT_number 189
_space_group_name_Hall 'P -6 -2'
_space_group_name_H-M_alt 'P -6 2 m'
_symmetry_space_group_name_Hall 'P -6 -2'
_symmetry_space_group_name_H-M 'P -6 2 m'
_atom_sites_solution_hydrogens geom
_audit_creation_method SHELXL-2014/7
_cell_angle_alpha 90
_cell_angle_beta 90
_cell_angle_gamma 120
_cell_formula_units_Z 1
_cell_length_a 23.0014(4)
_cell_length_b 23.0014(4)
_cell_length_c 18.5185(5)
_cell_measurement_reflns_used 5273
_cell_measurement_temperature 100(2)
_cell_measurement_theta_max 59.5570
_cell_measurement_theta_min 3.8230
_cell_volume 8484.9(3)
_computing_cell_refinement
; 
'Mon Sep 12 15:35:43 2016' 
;
_computing_data_collection
; 
'Mon Sep 12 15:35:43 2016' 
;
_computing_data_reduction
; 
'Mon Sep 12 15:35:43 2016' 
;
_computing_structure_refinement 'SHELXL-2014/7 (Sheldrick, 2014)'
_diffrn_ambient_temperature 100(2)
_diffrn_detector_area_resol_mean 10.3376
_diffrn_measured_fraction_theta_full 0.999
_diffrn_measured_fraction_theta_max 0.995
_diffrn_measurement_device_type 'SuperNova, Dual, Cu at zero, AtlasS2'
_diffrn_measurement_method '\w scans'
_diffrn_radiation_type CuK\a
_diffrn_radiation_wavelength 1.54178
_diffrn_reflns_av_R_equivalents 0.0752
_diffrn_reflns_av_unetI/netI 0.0508
_diffrn_reflns_Laue_measured_fraction_full 0.999
_diffrn_reflns_Laue_measured_fraction_max 0.995
_diffrn_reflns_limit_h_max 22
_diffrn_reflns_limit_h_min -21
_diffrn_reflns_limit_k_max 25
_diffrn_reflns_limit_k_min -17
_diffrn_reflns_limit_l_max 19
_diffrn_reflns_limit_l_min -22
_diffrn_reflns_number 31613
_diffrn_reflns_point_group_measured_fraction_full 0.999
_diffrn_reflns_point_group_measured_fraction_max 0.996
_diffrn_reflns_theta_full 67.679
_diffrn_reflns_theta_max 73.825
_diffrn_reflns_theta_min 3.843
_diffrn_source 'sealed X-ray tube'
_exptl_absorpt_coefficient_mu 2.418
_exptl_absorpt_correction_T_max 1.00000
_exptl_absorpt_correction_T_min 0.78559
_exptl_absorpt_correction_type multi-scan
_exptl_absorpt_process_details
; 
'Mon Sep 12 15:35:43 2016' 
;
_exptl_crystal_colour colourless
_exptl_crystal_density_diffrn 0.648
_exptl_crystal_description
; 
'Mon Sep 12 15:35:43 2016' 
;
_exptl_crystal_F_000 1650
_exptl_crystal_size_max 0.220
_exptl_crystal_size_mid 0.170
_exptl_crystal_size_min 0.150
_refine_diff_density_max 1.445
_refine_diff_density_min -0.635
_refine_diff_density_rms 0.168
_refine_ls_abs_structure_details
; 
 Refined as a perfect inversion twin. 
;
_refine_ls_abs_structure_Flack 0.5
_refine_ls_extinction_coef 0.0106(5)
_refine_ls_extinction_expression Fc^*^=kFc[1+0.001xFc^2^\l^3^/sin(2\q)]^-1/4^
_refine_ls_extinction_method 'SHELXL-2014/7 (Sheldrick 2014'
_refine_ls_goodness_of_fit_ref 0.994
_refine_ls_hydrogen_treatment constr
_refine_ls_matrix_type full
_refine_ls_number_parameters 125
_refine_ls_number_reflns 5719
_refine_ls_number_restraints 319
_refine_ls_restrained_S_all 1.009
_refine_ls_R_factor_all 0.1621
_refine_ls_R_factor_gt 0.1346
_refine_ls_shift/su_max 0.019
_refine_ls_shift/su_mean 0.003
_refine_ls_structure_factor_coef Fsqd
_refine_ls_weighting_details 'w=1/[\s^2^(Fo^2^)+(0.2000P)^2^+8.0000P] where P=(Fo^2^+2Fc^2^)/3'
_refine_ls_weighting_scheme calc
_refine_ls_wR_factor_gt 0.3079
_refine_ls_wR_factor_ref 0.3414
_reflns_Friedel_coverage 0.859
_reflns_Friedel_fraction_full 1.000
_reflns_Friedel_fraction_max 0.996
_reflns_number_gt 3746
_reflns_number_total 5719
_reflns_threshold_expression 'I > 2\s(I)'
_cod_data_source_file ja9b02947_si_001.cif
_cod_data_source_block BUT-93
_cod_original_cell_volume 8484.9(4)
_cod_database_code 4128033
_shelx_shelxl_version_number 2014/7
_shelx_space_group_comment
; 
The symmetry employed for this shelxl refinement is uniquely defined 
by the following loop, which should always be used as a source of 
symmetry information in preference to the above space-group names. 
They are only intended as comments. 
;
_shelx_estimated_absorpt_t_min 0.618
_shelx_estimated_absorpt_t_max 0.713

loop_
_space_group_symop_operation_xyz
'x, y, z'
'-y, x-y, z'
'-x+y, -x, z'
'x-y, -y, -z'
'-x, -x+y, -z'
'y, x, -z'
'y, x, z'
'-x, -x+y, z'
'x-y, -y, z'
'x, y, -z'
'-x+y, -x, -z'
'-y, x-y, -z'

loop_
_atom_site_label
_atom_site_type_symbol
_atom_site_fract_x
_atom_site_fract_y
_atom_site_fract_z
_atom_site_U_iso_or_equiv
_atom_site_adp_type
_atom_site_occupancy
_atom_site_site_symmetry_order
_atom_site_calc_flag
_atom_site_refinement_flags_posn
_atom_site_refinement_flags_adp
_atom_site_refinement_flags_occupancy
Zr01 Zr 0.06057(4) -0.06100(4) 0.0000 0.0808(3) Uani 0.5 2 d S TU P
Zr02 Zr 0.06536(8) 0.0000 0.10956(10) 0.1640(6) Uani 0.5 2 d S TU P
Zr03 Zr 0.0000 -0.07337(6) -0.09476(5) 0.1043(4) Uani 0.5 2 d S TU P
O1 O 0.17976(17) 0.02965(17) 0.0709(2) 0.0613(9) Uiso 0.5 1 d . U P
O2 O 0.1749(5) 0.0000 0.0381(6) 0.136(3) Uiso 0.5 2 d S U P
O3 O 0.1760(6) 0.0514(5) 0.1033(6) 0.102(3) Uiso 0.25 1 d . U P
O4 O 0.9016(5) 0.0631(4) 0.1241(6) 0.090(3) Uiso 0.25 1 d . U P
O5 O 0.09055(12) 0.0000 0.06810(15) 0.0585(6) Uiso 1 2 d S U P
O6 O 0.8261(4) 0.0000 0.0825(4) 0.098(2) Uiso 0.5 2 d S U P
C1 C 0.2266(2) 0.0000 0.1545(3) 0.237(6) Uiso 1 2 d DS U P
C2 C 0.2746(2) 0.0000 0.1124(3) 0.261(7) Uiso 1 2 d DS U P
H2 H 0.2708 0.0000 0.0613 0.313 Uiso 1 2 calc R U P
C3 C 0.3288(2) 0.0000 0.1435(3) 0.260(6) Uiso 1 2 d DS U P
H3 H 0.3630 0.0000 0.1148 0.312 Uiso 1 2 calc R U P
C4 C 0.33186(19) 0.0000 0.2167(2) 0.414(9) Uiso 1 2 d DS U P
C5 C 0.28382(19) 0.0000 0.2591(2) 0.514(11) Uiso 1 2 d DS U P
C6 C 0.2295(2) 0.0000 0.2279(3) 0.422(11) Uiso 1 2 d DS U P
H6 H 0.1952 0.0000 0.2566 0.507 Uiso 1 2 calc R U P
C7 C 0.2892(3) 0.0000 0.3324(3) 0.714(14) Uiso 1 2 d DS U P
H7 H 0.2556 0.0000 0.3622 0.856 Uiso 1 2 calc R U P
C8 C 0.3436(2) 0.0000 0.3626(3) 0.742(14) Uiso 1 2 d DS U P
H8 H 0.3481 0.0000 0.4136 0.890 Uiso 1 2 calc R U P
C9 C 0.3911(2) 0.0000 0.3191(3) 0.704(12) Uiso 1 2 d DS U P
C10 C 0.3858(3) 0.0000 0.2467(3) 0.556(14) Uiso 1 2 d DS U P
H10 H 0.4194 0.0000 0.2169 0.668 Uiso 1 2 calc R U P
C11 C 0.4459(2) 0.0000 0.3546(3) 0.894(13) Uiso 1 2 d DS U P
C12 C 0.4467(3) 0.0000 0.4294(2) 0.990(16) Uiso 1 2 d DS U P
H12 H 0.4112 0.0000 0.4556 1.188 Uiso 1 2 calc R U P
C13 C 0.4998(2) 0.0000 0.4666(4) 1.080(15) Uiso 1 2 d DS U P
C14 C 0.5521(3) 0.0000 0.4285(2) 1.107(16) Uiso 1 2 d DS U P
H14 H 0.5881 0.0000 0.4535 1.328 Uiso 1 2 calc R U P
C15 C 0.5510(2) 0.0000 0.3519(3) 1.085(13) Uiso 1 2 d DS U P
C16 C 0.4972(2) 0.0000 0.3157(4) 0.996(15) Uiso 1 2 d DS U P
H16 H 0.4961 0.0000 0.2645 1.195 Uiso 1 2 calc R U P
C21 C 0.8274(2) 0.0000 0.2204(3) 0.586(11) Uiso 1 2 d DS U P
C22 C 0.8291(3) 0.0000 0.3004(3) 0.605(14) Uiso 1 2 d DS U P
H22 H 0.8654 0.0000 0.3249 0.726 Uiso 1 2 calc R U P
C23 C 0.7736(2) 0.0000 0.3426(4) 0.801(15) Uiso 1 2 d DS U P
H23 H 0.7745 0.0000 0.3939 0.961 Uiso 1 2 calc R U P
C24 C 0.71684(19) 0.0000 0.3037(3) 0.929(13) Uiso 1 2 d DS U P
C25 C 0.71509(19) 0.0000 0.2231(3) 0.825(12) Uiso 1 2 d DS U P
C26 C 0.7707(2) 0.0000 0.1812(4) 0.697(14) Uiso 1 2 d DS U P
H26 H 0.7699 0.0000 0.1299 0.836 Uiso 1 2 calc R U P
C27 C 0.6577(2) 0.0000 0.1852(4) 0.822(15) Uiso 1 2 d DS U P
H27 H 0.6561 0.0000 0.1339 0.986 Uiso 1 2 calc R U P
C28 C 0.6028(2) 0.0000 0.2282(3) 0.946(15) Uiso 1 2 d DS U P
H28 H 0.5664 0.0000 0.2040 1.135 Uiso 1 2 calc R U P
C29 C 0.6043(2) 0.0000 0.3089(3) 1.029(13) Uiso 1 2 d DS U P
C30 C 0.6620(2) 0.0000 0.3471(3) 1.010(15) Uiso 1 2 d DS U P
H30 H 0.6637 0.0000 0.3984 1.212 Uiso 1 2 calc R U P
C31 C 0.1604(3) 0.0000 0.1146(3) 0.1045(17) Uiso 1 2 d DS U P
C32 C 0.8906(4) 0.0000 0.1732(5) 0.295(7) Uiso 1 2 d DS U P

loop_
_atom_site_aniso_label
_atom_site_aniso_U_11
_atom_site_aniso_U_22
_atom_site_aniso_U_33
_atom_site_aniso_U_23
_atom_site_aniso_U_13
_atom_site_aniso_U_12
Zr01 0.0753(3) 0.0849(4) 0.0838(4) 0.000 0.000 0.0414(2)
Zr02 0.1715(9) 0.1477(13) 0.1650(11) 0.000 -0.0750(7) 0.0739(7)
Zr03 0.0820(6) 0.1385(7) 0.0736(4) 0.0059(5) 0.000 0.0410(3)

loop_
_atom_type_symbol
_atom_type_description
_atom_type_scat_dispersion_real
_atom_type_scat_dispersion_imag
_atom_type_scat_source
C C 0.0181 0.0091 'International Tables Vol C Tables 4.2.6.8 and 6.1.1.4'
H H 0.0000 0.0000 'International Tables Vol C Tables 4.2.6.8 and 6.1.1.4'
O O 0.0492 0.0322 'International Tables Vol C Tables 4.2.6.8 and 6.1.1.4'
Zr Zr -0.1862 2.2449 'International Tables Vol C Tables 4.2.6.8 and 6.1.1.4'

loop_
_geom_angle_atom_site_label_1
_geom_angle_atom_site_label_2
_geom_angle_atom_site_label_3
_geom_angle
_geom_angle_site_symmetry_1
_geom_angle_site_symmetry_3
O5 Zr01 O5 92.13(13) . 4
O5 Zr01 Zr03 131.11(10) . .
O5 Zr01 Zr03 59.49(8) 4 .
O5 Zr01 Zr03 59.49(8) . 5
O5 Zr01 Zr03 131.11(10) 4 5
Zr03 Zr01 Zr03 108.00(5) . 5
O5 Zr01 O1 52.31(12) . 9
O5 Zr01 O1 103.55(13) 4 9
Zr03 Zr01 O1 160.90(11) . 9
Zr03 Zr01 O1 89.71(11) 5 9
O5 Zr01 O1 103.55(13) . 4
O5 Zr01 O1 52.31(12) 4 4
Zr03 Zr01 O1 89.71(11) . 4
Zr03 Zr01 O1 160.90(11) 5 4
O1 Zr01 O1 71.9(2) 9 4
O5 Zr01 O3 50.4(2) . 9
O5 Zr01 O3 122.2(3) 4 9
Zr03 Zr01 O3 178.1(3) . 9
Zr03 Zr01 O3 71.7(3) 5 9
O1 Zr01 O3 20.2(3) 9 9
O1 Zr01 O3 90.9(4) 4 9
O5 Zr01 O3 122.2(3) . 4
O5 Zr01 O3 50.4(2) 4 4
Zr03 Zr01 O3 71.7(3) . 4
Zr03 Zr01 O3 178.1(3) 5 4
O1 Zr01 O3 90.9(4) 9 4
O1 Zr01 O3 20.2(3) 4 4
O3 Zr01 O3 108.6(6) 9 4
O5 Zr01 O2 82.2(2) . 4
O5 Zr01 O2 55.9(2) 4 4
Zr03 Zr01 O2 106.6(2) . 4
Zr03 Zr01 O2 139.7(2) 5 4
O1 Zr01 O2 54.4(3) 9 4
O1 Zr01 O2 21.6(2) 4 4
O3 Zr01 O2 74.4(4) 9 4
O3 Zr01 O2 41.6(4) 4 4
O5 Zr01 O2 55.9(2) . .
O5 Zr01 O2 82.2(2) 4 .
Zr03 Zr01 O2 139.7(2) . .
Zr03 Zr01 O2 106.6(2) 5 .
O1 Zr01 O2 21.6(2) 9 .
O1 Zr01 O2 54.4(3) 4 .
O3 Zr01 O2 41.6(4) 9 .
O3 Zr01 O2 74.4(4) 4 .
O2 Zr01 O2 34.4(5) 4 .
O5 Zr01 Zr01 109.94(9) . 5
O5 Zr01 Zr01 109.94(9) 4 5
Zr03 Zr01 Zr01 56.20(2) . 5
Zr03 Zr01 Zr01 56.20(2) 5 5
O1 Zr01 Zr01 142.90(11) 9 5
O1 Zr01 Zr01 142.90(11) 4 5
O3 Zr01 Zr01 122.7(3) 9 5
O3 Zr01 Zr01 122.7(3) 4 5
O2 Zr01 Zr01 162.7(2) 4 5
O2 Zr01 Zr01 162.7(2) . 5
O5 Zr01 Zr01 46.07(7) . 4
O5 Zr01 Zr01 46.07(7) 4 4
Zr03 Zr01 Zr01 96.53(4) . 4
Zr03 Zr01 Zr01 96.53(4) 5 4
O1 Zr01 Zr01 73.78(8) 9 4
O1 Zr01 Zr01 73.78(8) 4 4
O3 Zr01 Zr01 85.4(3) 9 4
O3 Zr01 Zr01 85.4(3) 4 4
O2 Zr01 Zr01 59.39(13) 4 4
O2 Zr01 Zr01 59.39(13) . 4
Zr01 Zr01 Zr01 120.0 5 4
O5 Zr02 Zr03 96.30(11) . 5
O5 Zr02 Zr03 96.30(11) . 4
Zr03 Zr02 Zr03 127.91(15) 5 4
O5 Zr02 C31 55.4(2) . .
Zr03 Zr02 C31 114.34(8) 5 .
Zr03 Zr02 C31 114.34(8) 4 .
O5 Zr02 O3 54.9(3) . 9
Zr03 Zr02 O3 86.2(3) 5 9
Zr03 Zr02 O3 140.1(3) 4 9
C31 Zr02 O3 28.2(3) . 9
O5 Zr02 O3 54.9(3) . .
Zr03 Zr02 O3 140.1(3) 5 .
Zr03 Zr02 O3 86.2(3) 4 .
C31 Zr02 O3 28.2(3) . .
O3 Zr02 O3 55.3(7) 9 .
O5 Zr02 O4 78.8(3) . 3_665
Zr03 Zr02 O4 174.6(3) 5 3_665
Zr03 Zr02 O4 55.5(2) 4 3_665
C31 Zr02 O4 61.1(2) . 3_665
O3 Zr02 O4 89.2(4) 9 3_665
O3 Zr02 O4 34.8(4) . 3_665
O5 Zr02 O4 78.8(3) . 7_545
Zr03 Zr02 O4 55.5(2) 5 7_545
Zr03 Zr02 O4 174.6(3) 4 7_545
C31 Zr02 O4 61.1(2) . 7_545
O3 Zr02 O4 34.8(4) 9 7_545
O3 Zr02 O4 89.2(4) . 7_545
O4 Zr02 O4 120.8(5) 3_665 7_545
O5 Zr02 Zr01 35.86(10) . .
Zr03 Zr02 Zr01 60.68(6) 5 .
Zr03 Zr02 Zr01 113.95(9) 4 .
C31 Zr02 Zr01 78.04(15) . .
O3 Zr02 Zr01 60.7(3) 9 .
O3 Zr02 Zr01 88.5(3) . .
O4 Zr02 Zr01 114.6(3) 3_665 .
O4 Zr02 Zr01 63.2(3) 7_545 .
O5 Zr02 Zr01 35.85(10) . 4
Zr03 Zr02 Zr01 113.95(9) 5 4
Zr03 Zr02 Zr01 60.68(6) 4 4
C31 Zr02 Zr01 78.04(15) . 4
O3 Zr02 Zr01 88.5(3) 9 4
O3 Zr02 Zr01 60.7(3) . 4
O4 Zr02 Zr01 63.2(3) 3_665 4
O4 Zr02 Zr01 114.6(3) 7_545 4
Zr01 Zr02 Zr01 59.79(5) . 4
O5 Zr02 O1 37.86(19) . .
Zr03 Zr02 O1 122.80(12) 5 .
Zr03 Zr02 O1 96.44(11) 4 .
C31 Zr02 O1 23.97(15) . .
O3 Zr02 O1 43.6(3) 9 .
O3 Zr02 O1 19.0(3) . .
O4 Zr02 O1 51.9(3) 3_665 .
O4 Zr02 O1 78.3(3) 7_545 .
Zr01 Zr02 O1 69.71(10) . .
Zr01 Zr02 O1 54.19(10) 4 .
O5 Zr02 O1 37.86(19) . 9
Zr03 Zr02 O1 96.44(11) 5 9
Zr03 Zr02 O1 122.80(12) 4 9
C31 Zr02 O1 23.97(15) . 9
O3 Zr02 O1 19.0(3) 9 9
O3 Zr02 O1 43.6(3) . 9
O4 Zr02 O1 78.3(3) 3_665 9
O4 Zr02 O1 51.9(3) 7_545 9
Zr01 Zr02 O1 54.19(10) . 9
Zr01 Zr02 O1 69.71(10) 4 9
O1 Zr02 O1 27.65(18) . 9
Zr02 Zr03 Zr02 106.32(15) 4 5
Zr02 Zr03 C32 98.0(2) 4 6_545
Zr02 Zr03 C32 98.0(2) 5 6_545
Zr02 Zr03 O4 151.7(3) 4 12_545
Zr02 Zr03 O4 79.3(3) 5 12_545
C32 Zr03 O4 53.8(4) 6_545 12_545
Zr02 Zr03 O4 79.3(3) 4 6_545
Zr02 Zr03 O4 151.7(3) 5 6_545
C32 Zr03 O4 53.8(4) 6_545 6_545
O4 Zr03 O4 83.5(5) 12_545 6_545
Zr02 Zr03 O5 28.90(9) 4 4
Zr02 Zr03 O5 125.71(12) 5 4
C32 Zr03 O5 112.25(10) 6_545 4
O4 Zr03 O5 154.6(3) 12_545 4
O4 Zr03 O5 71.9(3) 6_545 4
Zr02 Zr03 O5 125.71(12) 4 5
Zr02 Zr03 O5 28.90(9) 5 5
C32 Zr03 O5 112.25(10) 6_545 5
O4 Zr03 O5 71.9(3) 12_545 5
O4 Zr03 O5 154.6(3) 6_545 5
O5 Zr03 O5 131.46(16) 4 5
Zr02 Zr03 Zr01 78.49(7) 4 .
Zr02 Zr03 Zr01 133.70(9) 5 .
C32 Zr03 Zr01 127.5(3) 6_545 .
O4 Zr03 Zr01 118.2(3) 12_545 .
O4 Zr03 Zr01 74.4(3) 6_545 .
O5 Zr03 Zr01 49.69(8) 4 .
O5 Zr03 Zr01 111.55(9) 5 .
Zr02 Zr03 Zr01 133.70(9) 4 5
Zr02 Zr03 Zr01 78.49(7) 5 5
C32 Zr03 Zr01 127.5(3) 6_545 5
O4 Zr03 Zr01 74.4(3) 12_545 5
O4 Zr03 Zr01 118.2(3) 6_545 5
O5 Zr03 Zr01 111.55(9) 4 5
O5 Zr03 Zr01 49.69(8) 5 5
Zr01 Zr03 Zr01 67.60(4) . 5
Zr02 Zr03 O6 126.09(8) 4 6_545
Zr02 Zr03 O6 126.09(8) 5 6_545
C32 Zr03 O6 65.9(4) 6_545 6_545
O4 Zr03 O6 48.9(3) 12_545 6_545
O4 Zr03 O6 48.9(3) 6_545 6_545
O5 Zr03 O6 107.49(9) 4 6_545
O5 Zr03 O6 107.49(9) 5 6_545
Zr01 Zr03 O6 74.44(17) . 6_545
Zr01 Zr03 O6 74.44(17) 5 6_545
Zr02 Zr03 O3 159.9(2) 4 11
Zr02 Zr03 O3 56.1(2) 5 11
C32 Zr03 O3 77.0(3) 6_545 11
O4 Zr03 O3 28.3(3) 12_545 11
O4 Zr03 O3 111.4(3) 6_545 11
O5 Zr03 O3 169.0(3) 4 11
O5 Zr03 O3 43.7(2) 5 11
Zr01 Zr03 O3 120.1(2) . 11
Zr01 Zr03 O3 57.4(2) 5 11
O6 Zr03 O3 70.0(2) 6_545 11
Zr02 Zr03 O3 56.1(2) 4 4
Zr02 Zr03 O3 159.9(2) 5 4
C32 Zr03 O3 77.0(3) 6_545 4
O4 Zr03 O3 111.4(3) 12_545 4
O4 Zr03 O3 28.3(3) 6_545 4
O5 Zr03 O3 43.7(2) 4 4
O5 Zr03 O3 169.0(3) 5 4
Zr01 Zr03 O3 57.4(2) . 4
Zr01 Zr03 O3 120.1(2) 5 4
O6 Zr03 O3 70.0(2) 6_545 4
O3 Zr03 O3 138.4(4) 11 4
O3 O1 O2 167.9(10) . .
O3 O1 C31 71.2(9) . .
O2 O1 C31 100.9(6) . .
O3 O1 O1 122.2(7) . 9
O2 O1 O1 47.7(5) . 9
C31 O1 O1 54.1(3) . 9
O3 O1 O3 99.1(10) . 9
O2 O1 O3 70.6(6) . 9
C31 O1 O3 33.4(4) . 9
O1 O1 O3 23.1(4) 9 9
O3 O1 O5 78.7(9) . .
O2 O1 O5 90.5(7) . .
C31 O1 O5 74.5(4) . .
O1 O1 O5 70.97(13) 9 .
O3 O1 O5 61.9(4) 9 .
O3 O1 Zr01 88.2(10) . 4
O2 O1 Zr01 88.9(7) . 4
C31 O1 Zr01 123.8(4) . 4
O1 O1 Zr01 106.22(8) 9 4
O3 O1 Zr01 108.2(5) 9 4
O5 O1 Zr01 49.94(13) . 4
O3 O1 Zr02 61.9(8) . .
O2 O1 Zr02 106.4(7) . .
C31 O1 Zr02 62.0(4) . .
O1 O1 Zr02 76.18(9) 9 .
O3 O1 Zr02 60.2(4) 9 .
O5 O1 Zr02 19.03(11) . .
Zr01 O1 Zr02 62.14(11) 4 .
O1 O2 O1 84.5(10) . 9
O1 O2 O2 133.8(6) . 4
O1 O2 O2 133.8(6) 9 4
O1 O2 C31 42.8(5) . .
O1 O2 C31 42.8(5) 9 .
O2 O2 C31 166.7(5) 4 .
O1 O2 O3 79.9(8) . 9
O1 O2 O3 5.8(5) 9 9
O2 O2 O3 135.9(5) 4 9
C31 O2 O3 39.1(4) . 9
O1 O2 O3 5.8(5) . .
O1 O2 O3 79.9(8) 9 .
O2 O2 O3 135.9(5) 4 .
C31 O2 O3 39.1(4) . .
O3 O2 O3 75.0(8) 9 .
O1 O2 Zr01 69.5(6) . 4
O1 O2 Zr01 109.6(9) 9 4
O2 O2 Zr01 72.8(2) 4 4
C31 O2 Zr01 95.8(5) . 4
O3 O2 Zr01 104.5(6) 9 4
O3 O2 Zr01 68.3(5) . 4
O1 O2 Zr01 109.6(9) . .
O1 O2 Zr01 69.5(6) 9 .
O2 O2 Zr01 72.8(2) 4 .
C31 O2 Zr01 95.8(5) . .
O3 O2 Zr01 68.3(5) 9 .
O3 O2 Zr01 104.5(6) . .
Zr01 O2 Zr01 61.2(3) 4 .
O1 O3 C31 62.8(9) . .
O1 O3 O4 148.9(15) . 3_665
C31 O3 O4 139.1(12) . 3_665
O1 O3 O2 6.3(5) . .
C31 O3 O2 58.9(7) . .
O4 O3 O2 148.5(11) 3_665 .
O1 O3 O1 34.7(5) . 9
C31 O3 O1 31.2(5) . 9
O4 O3 O1 150.2(10) 3_665 9
O2 O3 O1 29.5(3) . 9
O1 O3 Zr02 99.1(8) . .
C31 O3 Zr02 74.8(6) . .
O4 O3 Zr02 74.4(8) 3_665 .
O2 O3 Zr02 93.0(5) . .
O1 O3 Zr02 76.2(4) 9 .
O1 O3 Zr01 71.5(9) . 4
C31 O3 Zr01 111.1(8) . 4
O4 O3 Zr01 78.4(8) 3_665 4
O2 O3 Zr01 70.2(5) . 4
O1 O3 Zr01 84.7(4) 9 4
Zr02 O3 Zr01 64.5(3) . 4
O1 O3 Zr03 116.8(10) . 4
C31 O3 Zr03 112.5(8) . 4
O4 O3 Zr03 42.1(6) 3_665 4
O2 O3 Zr03 112.9(6) . 4
O1 O3 Zr03 108.7(5) 9 4
Zr02 O3 Zr03 37.7(2) . 4
Zr01 O3 Zr03 50.9(3) 4 4
O3 O4 C32 142.2(9) 2_655 .
O3 O4 O6 132.7(9) 2_655 .
C32 O4 O6 82.0(5) . .
O3 O4 Zr03 109.6(8) 2_655 6_655
C32 O4 Zr03 56.3(5) . 6_655
O6 O4 Zr03 78.3(4) . 6_655
O3 O4 Zr02 70.8(6) 2_655 2_655
C32 O4 Zr02 78.1(6) . 2_655
O6 O4 Zr02 121.6(6) . 2_655
Zr03 O4 Zr02 45.2(3) 6_655 2_655
O3 O4 Zr01 69.5(7) 2_655 6_655
C32 O4 Zr01 113.7(7) . 6_655
O6 O4 Zr01 77.8(5) . 6_655
Zr03 O4 Zr01 58.0(3) 6_655 6_655
Zr02 O4 Zr01 62.0(3) 2_655 6_655
Zr02 O5 Zr01 125.38(15) . .
Zr02 O5 Zr01 125.38(15) . 4
Zr01 O5 Zr01 87.87(13) . 4
Zr02 O5 O1 123.1(3) . .
Zr01 O5 O1 103.92(18) . .
Zr01 O5 O1 77.75(15) 4 .
Zr02 O5 O1 123.1(3) . 9
Zr01 O5 O1 77.75(15) . 9
Zr01 O5 O1 103.91(18) 4 9
O1 O5 O1 38.1(3) . 9
Zr02 O5 C31 98.9(3) . .
Zr01 O5 C31 109.51(17) . .
Zr01 O5 C31 109.51(17) 4 .
O1 O5 C31 32.17(19) . .
O1 O5 C31 32.17(19) 9 .
Zr02 O5 Zr03 54.81(10) . 5
Zr01 O5 Zr03 70.82(6) . 5
Zr01 O5 Zr03 134.15(16) 4 5
O1 O5 Zr03 145.63(17) . 5
O1 O5 Zr03 110.09(14) 9 5
C31 O5 Zr03 115.73(15) . 5
Zr02 O5 Zr03 54.81(10) . 4
Zr01 O5 Zr03 134.15(16) . 4
Zr01 O5 Zr03 70.82(6) 4 4
O1 O5 Zr03 110.10(14) . 4
O1 O5 Zr03 145.63(17) 9 4
C31 O5 Zr03 115.73(15) . 4
Zr03 O5 Zr03 95.24(14) 5 4
O4 O6 O4 89.4(8) . 9
O4 O6 Zr03 52.8(4) . 6_655
O4 O6 Zr03 52.8(4) 9 6_655
O4 O6 Zr01 99.1(5) . 3_655
O4 O6 Zr01 62.3(4) 9 3_655
Zr03 O6 Zr01 50.20(16) 6_655 3_655
O4 O6 Zr01 62.3(4) . 6_655
O4 O6 Zr01 99.2(5) 9 6_655
Zr03 O6 Zr01 50.20(16) 6_655 6_655
Zr01 O6 Zr01 52.67(16) 3_655 6_655
C2 C1 C6 122.4(5) . .
C2 C1 C31 118.9(5) . .
C6 C1 C31 118.7(5) . .
C1 C2 C3 120.0(5) . .
C1 C2 H2 120.0 . .
C3 C2 H2 120.0 . .
C4 C3 C2 117.8(5) . .
C4 C3 H3 121.1 . .
C2 C3 H3 121.1 . .
C5 C4 C3 122.4(4) . .
C5 C4 C10 120.5(4) . .
C3 C4 C10 117.1(5) . .
C4 C5 C7 120.2(4) . .
C4 C5 C6 119.8(4) . .
C7 C5 C6 120.0(5) . .
C1 C6 C5 117.7(5) . .
C1 C6 H6 121.2 . .
C5 C6 H6 121.2 . .
C5 C7 C8 119.3(5) . .
C5 C7 H7 120.3 . .
C8 C7 H7 120.3 . .
C9 C8 C7 119.5(5) . .
C9 C8 H8 120.3 . .
C7 C8 H8 120.3 . .
C10 C9 C8 121.2(5) . .
C10 C9 C11 122.8(5) . .
C8 C9 C11 116.0(5) . .
C9 C10 C4 119.3(5) . .
C9 C10 H10 120.3 . .
C4 C10 H10 120.3 . .
C16 C11 C12 120.7(5) . .
C16 C11 C9 121.0(5) . .
C12 C11 C9 118.3(5) . .
C11 C12 C13 120.2(5) . .
C11 C12 H12 119.9 . .
C13 C12 H12 119.9 . .
C13 C13 C14 120.4(3) 4_556 .
C13 C13 C12 119.4(3) 4_556 .
C14 C13 C12 120.2(5) . .
C13 C14 C15 119.3(5) . .
C13 C14 H14 120.3 . .
C15 C14 H14 120.3 . .
C16 C15 C14 119.5(5) . .
C16 C15 C29 118.6(5) . .
C14 C15 C29 121.9(5) . .
C11 C16 C15 120.2(5) . .
C11 C16 H16 119.9 . .
C15 C16 H16 119.9 . .
C22 C21 C26 120.6(5) . .
C22 C21 C32 119.5(5) . .
C26 C21 C32 119.9(5) . .
C21 C22 C23 120.0(5) . .
C21 C22 H22 120.0 . .
C23 C22 H22 120.0 . .
C24 C23 C22 119.6(5) . .
C24 C23 H23 120.2 . .
C22 C23 H23 120.2 . .
C23 C24 C25 120.5(4) . .
C23 C24 C30 118.5(5) . .
C25 C24 C30 121.0(4) . .
C24 C25 C26 119.7(4) . .
C24 C25 C27 119.5(4) . .
C26 C25 C27 120.7(5) . .
C21 C26 C25 119.6(5) . .
C21 C26 H26 120.2 . .
C25 C26 H26 120.2 . .
C28 C27 C25 119.7(5) . .
C28 C27 H27 120.2 . .
C25 C27 H27 120.2 . .
C27 C28 C29 121.0(5) . .
C27 C28 H28 119.5 . .
C29 C28 H28 119.5 . .
C15 C29 C28 121.7(5) . .
C15 C29 C30 119.0(5) . .
C28 C29 C30 119.3(5) . .
C24 C30 C29 119.4(5) . .
C24 C30 H30 120.3 . .
C29 C30 H30 120.3 . .
O1 C31 O1 71.9(6) . 9
O1 C31 O3 115.4(8) . 9
O1 C31 O3 46.0(7) 9 9
O1 C31 O3 46.0(7) . .
O1 C31 O3 115.4(8) 9 .
O3 C31 O3 146.1(14) 9 .
O1 C31 O2 36.3(3) . .
O1 C31 O2 36.3(3) 9 .
O3 C31 O2 82.0(7) 9 .
O3 C31 O2 82.0(7) . .
O1 C31 C1 104.9(5) . .
O1 C31 C1 104.9(5) 9 .
O3 C31 C1 106.3(7) 9 .
O3 C31 C1 106.3(7) . .
O2 C31 C1 102.6(6) . .
O1 C31 O5 73.3(4) . .
O1 C31 O5 73.3(4) 9 .
O3 C31 O5 73.6(7) 9 .
O3 C31 O5 73.6(7) . .
O2 C31 O5 75.1(5) . .
C1 C31 O5 177.7(4) . .
O1 C31 Zr02 94.0(4) . .
O1 C31 Zr02 94.0(4) 9 .
O3 C31 Zr02 77.0(7) 9 .
O3 C31 Zr02 77.0(7) . .
O2 C31 Zr02 100.9(5) . .
C1 C31 Zr02 156.5(4) . .
O5 C31 Zr02 25.75(13) . .
O4 C32 O4 101.6(8) . 9
O4 C32 Zr03 69.9(5) . 6_655
O4 C32 Zr03 69.9(5) 9 6_655
O4 C32 C21 92.3(6) . .
O4 C32 C21 92.3(6) 9 .
Zr03 C32 C21 150.7(7) 6_655 .
O4 C32 Zr02 110.2(6) . 3_655
O4 C32 Zr02 62.3(4) 9 3_655
Zr03 C32 Zr02 40.30(18) 6_655 3_655
C21 C32 Zr02 148.38(14) . 3_655
O4 C32 Zr02 62.3(4) . 2_655
O4 C32 Zr02 110.2(6) 9 2_655
Zr03 C32 Zr02 40.30(18) 6_655 2_655
C21 C32 Zr02 148.38(14) . 2_655
Zr02 C32 Zr02 63.0(3) 3_655 2_655

loop_
_geom_bond_atom_site_label_1
_geom_bond_atom_site_label_2
_geom_bond_distance
_geom_bond_site_symmetry_2
Zr01 O5 1.751(2) .
Zr01 O5 1.751(2) 4
Zr01 Zr03 2.1691(10) .
Zr01 Zr03 2.1691(10) 5
Zr01 O1 2.236(4) 9
Zr01 O1 2.236(4) 4
Zr01 O3 2.356(12) 9
Zr01 O3 2.356(12) 4
Zr01 O2 2.386(9) 4
Zr01 O2 2.386(9) .
Zr01 Zr01 2.4133(16) 5
Zr01 Zr01 2.4301(16) 4
Zr02 O5 0.962(3) .
Zr02 Zr03 1.6267(11) 5
Zr02 Zr03 1.6267(11) 4
Zr02 C31 2.188(6) .
Zr02 O3 2.208(11) 9
Zr02 O3 2.208(11) .
Zr02 O4 2.253(11) 3_665
Zr02 O4 2.253(11) 7_545
Zr02 Zr01 2.4378(17) 4
Zr02 O1 2.471(4) .
Zr02 O1 2.471(4) 9
Zr03 Zr02 1.6267(11) 4
Zr03 Zr02 1.6267(11) 5
Zr03 C32 1.673(10) 6_545
Zr03 O4 1.889(12) 12_545
Zr03 O4 1.889(12) 6_545
Zr03 O5 1.9786(19) 4
Zr03 O5 1.9786(19) 5
Zr03 Zr01 2.1691(10) 5
Zr03 O6 2.323(8) 6_545
Zr03 O3 2.653(14) 11
Zr03 O3 2.653(14) 4
O1 O3 0.814(13) .
O1 O2 0.878(8) .
O1 C31 1.006(6) .
O1 O1 1.181(7) 9
O1 O3 1.756(12) 9
O1 O5 1.811(4) .
O1 Zr01 2.236(4) 4
O2 O1 0.878(8) 9
O2 O2 1.41(2) 4
O2 C31 1.455(12) .
O2 O3 1.683(15) 9
O2 O3 1.683(15) .
O2 Zr01 2.386(9) 4
O3 C31 1.071(12) .
O3 O4 1.335(16) 3_665
O3 O1 1.756(12) 9
O3 Zr01 2.356(12) 4
O3 Zr03 2.653(14) 4
O4 O3 1.335(16) 2_655
O4 C32 1.623(12) .
O4 O6 1.788(10) .
O4 Zr03 1.889(12) 6_655
O4 Zr02 2.253(11) 2_655
O4 Zr01 2.464(11) 6_655
O5 Zr01 1.751(2) 4
O5 O1 1.811(4) 9
O5 C31 1.822(6) .
O5 Zr03 1.9786(19) 5
O5 Zr03 1.9786(19) 4
O6 O4 1.788(10) 9
O6 Zr03 2.323(8) 6_655
O6 Zr01 2.720(7) 3_655
O6 Zr01 2.720(7) 6_655
C1 C2 1.352(7) .
C1 C6 1.361(7) .
C1 C31 1.692(8) .
C2 C3 1.374(7) .
C2 H2 0.9500 .
C3 C4 1.357(7) .
C3 H3 0.9500 .
C4 C5 1.355(6) .
C4 C10 1.358(7) .
C5 C7 1.362(7) .
C5 C6 1.377(7) .
C6 H6 0.9500 .
C7 C8 1.371(8) .
C7 H7 0.9500 .
C8 C9 1.357(7) .
C8 H8 0.9500 .
C9 C10 1.346(7) .
C9 C11 1.423(7) .
C10 H10 0.9500 .
C11 C16 1.382(7) .
C11 C12 1.385(7) .
C12 C13 1.400(8) .
C12 H12 0.9500 .
C13 C13 1.238(14) 4_556
C13 C14 1.395(8) .
C14 C15 1.418(6) .
C14 H14 0.9500 .
C15 C16 1.406(7) .
C15 C29 1.462(8) .
C16 H16 0.9500 .
C21 C22 1.482(7) .
C21 C26 1.493(8) .
C21 C32 1.695(11) .
C22 C23 1.497(8) .
C22 H22 0.9500 .
C23 C24 1.491(7) .
C23 H23 0.9500 .
C24 C25 1.493(7) .
C24 C30 1.495(7) .
C25 C26 1.496(7) .
C25 C27 1.496(7) .
C26 H26 0.9500 .
C27 C28 1.492(8) .
C27 H27 0.9500 .
C28 C29 1.495(7) .
C28 H28 0.9500 .
C29 C30 1.505(7) .
C30 H30 0.9500 .
C31 O1 1.007(6) 9
C31 O3 1.071(12) 9
C32 O4 1.623(12) 9
C32 Zr03 1.673(10) 6_655
C32 Zr02 2.491(9) 3_655
C32 Zr02 2.491(9) 2_655

loop_
_geom_torsion_atom_site_label_1
_geom_torsion_atom_site_label_2
_geom_torsion_atom_site_label_3
_geom_torsion_atom_site_label_4
_geom_torsion
_geom_torsion_site_symmetry_1
_geom_torsion_site_symmetry_4
O3 O1 O2 O1 -37(7) . 9
C31 O1 O2 O1 11.0(10) . 9
O3 O1 O2 O1 -3.6(7) 9 9
O5 O1 O2 O1 -63.4(7) . 9
Zr01 O1 O2 O1 -113.3(7) 4 9
Zr02 O1 O2 O1 -52.8(9) . 9
O3 O1 O2 O2 114(6) . 4
C31 O1 O2 O2 161.6(6) . 4
O1 O1 O2 O2 150.6(14) 9 4
O3 O1 O2 O2 147.1(10) 9 4
O5 O1 O2 O2 87.3(7) . 4
Zr01 O1 O2 O2 37.4(7) 4 4
Zr02 O1 O2 O2 97.8(6) . 4
O3 O1 O2 C31 -48(6) . .
O1 O1 O2 C31 -11.0(10) 9 .
O3 O1 O2 C31 -14.5(7) 9 .
O5 O1 O2 C31 -74.3(4) . .
Zr01 O1 O2 C31 -124.3(5) 4 .
Zr02 O1 O2 C31 -63.8(4) . .
O3 O1 O2 O3 -33(6) . 9
C31 O1 O2 O3 14.5(7) . 9
O1 O1 O2 O3 3.6(7) 9 9
O5 O1 O2 O3 -59.8(5) . 9
Zr01 O1 O2 O3 -109.7(5) 4 9
Zr02 O1 O2 O3 -49.3(6) . 9
C31 O1 O2 O3 48(6) . .
O1 O1 O2 O3 37(7) 9 .
O3 O1 O2 O3 33(6) 9 .
O5 O1 O2 O3 -26(6) . .
Zr01 O1 O2 O3 -76(6) 4 .
Zr02 O1 O2 O3 -16(6) . .
O3 O1 O2 Zr01 76(6) . 4
C31 O1 O2 Zr01 124.3(5) . 4
O1 O1 O2 Zr01 113.3(7) 9 4
O3 O1 O2 Zr01 109.7(5) 9 4
O5 O1 O2 Zr01 49.91(13) . 4
Zr02 O1 O2 Zr01 60.5(2) . 4
O3 O1 O2 Zr01 29(6) . .
C31 O1 O2 Zr01 77.0(7) . .
O1 O1 O2 Zr01 66.0(6) 9 .
O3 O1 O2 Zr01 62.4(6) 9 .
O5 O1 O2 Zr01 2.6(4) . .
Zr01 O1 O2 Zr01 -47.3(4) 4 .
Zr02 O1 O2 Zr01 13.2(6) . .
O2 O1 O3 C31 50(6) . .
O1 O1 O3 C31 18.6(9) 9 .
O3 O1 O3 C31 18.6(9) 9 .
O5 O1 O3 C31 77.3(4) . .
Zr01 O1 O3 C31 126.8(5) 4 .
Zr02 O1 O3 C31 67.7(5) . .
O2 O1 O3 O4 -92(6) . 3_665
C31 O1 O3 O4 -143(2) . 3_665
O1 O1 O3 O4 -124(2) 9 3_665
O3 O1 O3 O4 -124(2) 9 3_665
O5 O1 O3 O4 -65(2) . 3_665
Zr01 O1 O3 O4 -16(2) 4 3_665
Zr02 O1 O3 O4 -75(2) . 3_665
C31 O1 O3 O2 -50(6) . .
O1 O1 O3 O2 -32(6) 9 .
O3 O1 O3 O2 -32(6) 9 .
O5 O1 O3 O2 27(6) . .
Zr01 O1 O3 O2 76(6) 4 .
Zr02 O1 O3 O2 17(6) . .
O2 O1 O3 O1 32(6) . 9
C31 O1 O3 O1 -18.6(9) . 9
O3 O1 O3 O1 0.003(2) 9 9
O5 O1 O3 O1 58.7(7) . 9
Zr01 O1 O3 O1 108.1(6) 4 9
Zr02 O1 O3 O1 49.0(10) . 9
O2 O1 O3 Zr02 -17(6) . .
C31 O1 O3 Zr02 -67.7(5) . .
O1 O1 O3 Zr02 -49.0(10) 9 .
O3 O1 O3 Zr02 -49.0(10) 9 .
O5 O1 O3 Zr02 9.7(3) . .
Zr01 O1 O3 Zr02 59.1(5) 4 .
O2 O1 O3 Zr01 -76(6) . 4
C31 O1 O3 Zr01 -126.8(5) . 4
O1 O1 O3 Zr01 -108.1(6) 9 4
O3 O1 O3 Zr01 -108.1(6) 9 4
O5 O1 O3 Zr01 -49.41(18) . 4
Zr02 O1 O3 Zr01 -59.1(5) . 4
O2 O1 O3 Zr03 -52(6) . 4
C31 O1 O3 Zr03 -102.9(8) . 4
O1 O1 O3 Zr03 -84.2(10) 9 4
O3 O1 O3 Zr03 -84.2(10) 9 4
O5 O1 O3 Zr03 -25.5(5) . 4
Zr01 O1 O3 Zr03 23.9(6) 4 4
Zr02 O1 O3 Zr03 -35.2(4) . 4
O1 O2 O3 O1 142(7) 9 .
O2 O2 O3 O1 -72(6) 4 .
C31 O2 O3 O1 127(7) . .
O3 O2 O3 O1 146(6) 9 .
Zr01 O2 O3 O1 -102(6) 4 .
Zr01 O2 O3 O1 -152(6) . .
O1 O2 O3 C31 -127(7) . .
O1 O2 O3 C31 15.7(8) 9 .
O2 O2 O3 C31 161.4(7) 4 .
O3 O2 O3 C31 19.0(9) 9 .
Zr01 O2 O3 C31 131.7(8) 4 .
Zr01 O2 O3 C31 81.3(7) . .
O1 O2 O3 O4 98(6) . 3_665
O1 O2 O3 O4 -119.2(18) 9 3_665
O2 O2 O3 O4 26(2) 4 3_665
C31 O2 O3 O4 -135(2) . 3_665
O3 O2 O3 O4 -115.9(16) 9 3_665
Zr01 O2 O3 O4 -3.2(16) 4 3_665
Zr01 O2 O3 O4 -53.6(18) . 3_665
O1 O2 O3 O1 -142(7) . 9
O2 O2 O3 O1 145.7(11) 4 9
C31 O2 O3 O1 -15.7(8) . 9
O3 O2 O3 O1 3.3(6) 9 9
Zr01 O2 O3 O1 116.0(8) 4 9
Zr01 O2 O3 O1 65.6(6) . 9
O1 O2 O3 Zr02 163(6) . .
O1 O2 O3 Zr02 -54.5(8) 9 .
O2 O2 O3 Zr02 91.2(5) 4 .
C31 O2 O3 Zr02 -70.2(6) . .
O3 O2 O3 Zr02 -51.2(7) 9 .
Zr01 O2 O3 Zr02 61.4(3) 4 .
Zr01 O2 O3 Zr02 11.1(5) . .
O1 O2 O3 Zr01 102(6) . 4
O1 O2 O3 Zr01 -116.0(8) 9 4
O2 O2 O3 Zr01 29.7(6) 4 4
C31 O2 O3 Zr01 -131.7(8) . 4
O3 O2 O3 Zr01 -112.6(5) 9 4
Zr01 O2 O3 Zr01 -50.4(3) . 4
O1 O2 O3 Zr03 130(6) . 4
O1 O2 O3 Zr03 -87.7(8) 9 4
O2 O2 O3 Zr03 58.0(7) 4 4
C31 O2 O3 Zr03 -103.3(8) . 4
O3 O2 O3 Zr03 -84.3(7) 9 4
Zr01 O2 O3 Zr03 28.3(3) 4 4
Zr01 O2 O3 Zr03 -22.0(6) . 4
Zr03 Zr02 O5 Zr01 6.4(3) 5 .
Zr03 Zr02 O5 Zr01 -122.99(19) 4 .
C31 Zr02 O5 Zr01 121.7(2) . .
O3 Zr02 O5 Zr01 87.2(4) 9 .
O3 Zr02 O5 Zr01 156.2(5) . .
O4 Zr02 O5 Zr01 -175.9(3) 3_665 .
O4 Zr02 O5 Zr01 59.3(3) 7_545 .
Zr01 Zr02 O5 Zr01 -116.6(4) 4 .
O1 Zr02 O5 Zr01 144.6(3) . .
O1 Zr02 O5 Zr01 98.77(19) 9 .
Zr03 Zr02 O5 Zr01 122.99(19) 5 4
Zr03 Zr02 O5 Zr01 -6.4(3) 4 4
C31 Zr02 O5 Zr01 -121.7(2) . 4
O3 Zr02 O5 Zr01 -156.2(5) 9 4
O3 Zr02 O5 Zr01 -87.2(4) . 4
O4 Zr02 O5 Zr01 -59.3(3) 3_665 4
O4 Zr02 O5 Zr01 175.9(3) 7_545 4
Zr01 Zr02 O5 Zr01 116.6(4) . 4
O1 Zr02 O5 Zr01 -98.77(19) . 4
O1 Zr02 O5 Zr01 -144.6(3) 9 4
Zr03 Zr02 O5 O1 -138.24(17) 5 .
Zr03 Zr02 O5 O1 92.4(2) 4 .
C31 Zr02 O5 O1 -22.91(17) . .
O3 Zr02 O5 O1 -57.4(5) 9 .
O3 Zr02 O5 O1 11.6(4) . .
O4 Zr02 O5 O1 39.5(3) 3_665 .
O4 Zr02 O5 O1 -85.3(3) 7_545 .
Zr01 Zr02 O5 O1 -144.6(3) . .
Zr01 Zr02 O5 O1 98.77(19) 4 .
O1 Zr02 O5 O1 -45.8(3) 9 .
Zr03 Zr02 O5 O1 -92.4(2) 5 9
Zr03 Zr02 O5 O1 138.24(17) 4 9
C31 Zr02 O5 O1 22.92(17) . 9
O3 Zr02 O5 O1 -11.6(4) 9 9
O3 Zr02 O5 O1 57.4(5) . 9
O4 Zr02 O5 O1 85.3(3) 3_665 9
O4 Zr02 O5 O1 -39.5(3) 7_545 9
Zr01 Zr02 O5 O1 -98.77(19) . 9
Zr01 Zr02 O5 O1 144.6(3) 4 9
O1 Zr02 O5 O1 45.8(3) . 9
Zr03 Zr02 O5 C31 -115.32(8) 5 .
Zr03 Zr02 O5 C31 115.32(8) 4 .
O3 Zr02 O5 C31 -34.5(4) 9 .
O3 Zr02 O5 C31 34.5(4) . .
O4 Zr02 O5 C31 62.4(2) 3_665 .
O4 Zr02 O5 C31 -62.4(2) 7_545 .
Zr01 Zr02 O5 C31 -121.7(2) . .
Zr01 Zr02 O5 C31 121.7(2) 4 .
O1 Zr02 O5 C31 22.91(17) . .
O1 Zr02 O5 C31 -22.92(17) 9 .
Zr03 Zr02 O5 Zr03 -129.35(17) 4 5
C31 Zr02 O5 Zr03 115.32(8) . 5
O3 Zr02 O5 Zr03 80.8(4) 9 5
O3 Zr02 O5 Zr03 149.8(4) . 5
O4 Zr02 O5 Zr03 177.7(3) 3_665 5
O4 Zr02 O5 Zr03 52.9(3) 7_545 5
Zr01 Zr02 O5 Zr03 -6.4(3) . 5
Zr01 Zr02 O5 Zr03 -122.99(19) 4 5
O1 Zr02 O5 Zr03 138.24(17) . 5
O1 Zr02 O5 Zr03 92.4(2) 9 5
Zr03 Zr02 O5 Zr03 129.35(17) 5 4
C31 Zr02 O5 Zr03 -115.32(8) . 4
O3 Zr02 O5 Zr03 -149.8(4) 9 4
O3 Zr02 O5 Zr03 -80.8(4) . 4
O4 Zr02 O5 Zr03 -52.9(3) 3_665 4
O4 Zr02 O5 Zr03 -177.7(3) 7_545 4
Zr01 Zr02 O5 Zr03 122.99(19) . 4
Zr01 Zr02 O5 Zr03 6.4(3) 4 4
O1 Zr02 O5 Zr03 -92.4(2) . 4
O1 Zr02 O5 Zr03 -138.24(17) 9 4
O5 Zr01 O5 Zr02 132.4(2) 4 .
Zr03 Zr01 O5 Zr02 82.3(3) . .
Zr03 Zr01 O5 Zr02 -5.5(2) 5 .
O1 Zr01 O5 Zr02 -122.1(3) 9 .
O1 Zr01 O5 Zr02 -176.0(3) 4 .
O3 Zr01 O5 Zr02 -96.3(5) 9 .
O3 Zr01 O5 Zr02 175.5(4) 4 .
O2 Zr01 O5 Zr02 -172.5(3) 4 .
O2 Zr01 O5 Zr02 -148.5(4) . .
Zr01 Zr01 O5 Zr02 20.3(3) 5 .
Zr01 Zr01 O5 Zr02 133.2(3) 4 .
O5 Zr01 O5 Zr01 -0.79(19) 4 4
Zr03 Zr01 O5 Zr01 -50.86(16) . 4
Zr03 Zr01 O5 Zr01 -138.67(13) 5 4
O1 Zr01 O5 Zr01 104.73(17) 9 4
O1 Zr01 O5 Zr01 50.87(15) 4 4
O3 Zr01 O5 Zr01 130.6(5) 9 4
O3 Zr01 O5 Zr01 42.3(3) 4 4
O2 Zr01 O5 Zr01 54.4(2) 4 4
O2 Zr01 O5 Zr01 78.4(2) . 4
Zr01 Zr01 O5 Zr01 -112.90(8) 5 4
O5 Zr01 O5 O1 -77.62(19) 4 .
Zr03 Zr01 O5 O1 -127.69(16) . .
Zr03 Zr01 O5 O1 144.50(18) 5 .
O1 Zr01 O5 O1 27.9(2) 9 .
O1 Zr01 O5 O1 -26.0(2) 4 .
O3 Zr01 O5 O1 53.8(5) 9 .
O3 Zr01 O5 O1 -34.5(4) 4 .
O2 Zr01 O5 O1 -22.4(3) 4 .
O2 Zr01 O5 O1 1.5(3) . .
Zr01 Zr01 O5 O1 170.27(14) 5 .
Zr01 Zr01 O5 O1 -76.83(16) 4 .
O5 Zr01 O5 O1 -105.52(16) 4 9
Zr03 Zr01 O5 O1 -155.59(14) . 9
Zr03 Zr01 O5 O1 116.60(15) 5 9
O1 Zr01 O5 O1 -53.86(19) 4 9
O3 Zr01 O5 O1 25.8(4) 9 9
O3 Zr01 O5 O1 -62.4(4) 4 9
O2 Zr01 O5 O1 -50.4(3) 4 9
O2 Zr01 O5 O1 -26.4(2) . 9
Zr01 Zr01 O5 O1 142.36(13) 5 9
Zr01 Zr01 O5 O1 -104.73(17) 4 9
O5 Zr01 O5 C31 -110.75(18) 4 .
Zr03 Zr01 O5 C31 -160.82(15) . .
Zr03 Zr01 O5 C31 111.38(18) 5 .
O1 Zr01 O5 C31 -5.2(2) 9 .
O1 Zr01 O5 C31 -59.1(2) 4 .
O3 Zr01 O5 C31 20.6(5) 9 .
O3 Zr01 O5 C31 -67.6(4) 4 .
O2 Zr01 O5 C31 -55.6(3) 4 .
O2 Zr01 O5 C31 -31.6(3) . .
Zr01 Zr01 O5 C31 137.14(17) 5 .
Zr01 Zr01 O5 C31 -110.0(2) 4 .
O5 Zr01 O5 Zr03 137.88(8) 4 5
Zr03 Zr01 O5 Zr03 87.81(9) . 5
O1 Zr01 O5 Zr03 -116.60(15) 9 5
O1 Zr01 O5 Zr03 -170.46(11) 4 5
O3 Zr01 O5 Zr03 -90.8(4) 9 5
O3 Zr01 O5 Zr03 -179.0(3) 4 5
O2 Zr01 O5 Zr03 -167.0(2) 4 5
O2 Zr01 O5 Zr03 -143.0(2) . 5
Zr01 Zr01 O5 Zr03 25.77(8) 5 5
Zr01 Zr01 O5 Zr03 138.67(13) 4 5
O5 Zr01 O5 Zr03 59.6(2) 4 4
Zr03 Zr01 O5 Zr03 9.5(2) . 4
Zr03 Zr01 O5 Zr03 -78.29(19) 5 4
O1 Zr01 O5 Zr03 165.1(2) 9 4
O1 Zr01 O5 Zr03 111.25(19) 4 4
O3 Zr01 O5 Zr03 -169.0(5) 9 4
O3 Zr01 O5 Zr03 102.7(4) 4 4
O2 Zr01 O5 Zr03 114.8(3) 4 4
O2 Zr01 O5 Zr03 138.7(3) . 4
Zr01 Zr01 O5 Zr03 -52.52(18) 5 4
Zr01 Zr01 O5 Zr03 60.38(14) 4 4
O3 O1 O5 Zr02 -27.1(9) . .
O2 O1 O5 Zr02 147.4(6) . .
C31 O1 O5 Zr02 46.3(4) . .
O1 O1 O5 Zr02 103.00(16) 9 .
O3 O1 O5 Zr02 79.8(4) 9 .
Zr01 O1 O5 Zr02 -124.45(13) 4 .
O3 O1 O5 Zr01 -178.0(9) . .
O2 O1 O5 Zr01 -3.5(6) . .
C31 O1 O5 Zr01 -104.6(3) . .
O1 O1 O5 Zr01 -47.88(7) 9 .
O3 O1 O5 Zr01 -71.1(4) 9 .
Zr01 O1 O5 Zr01 84.66(14) 4 .
Zr02 O1 O5 Zr01 -150.9(2) . .
O3 O1 O5 Zr01 97.3(9) . 4
O2 O1 O5 Zr01 -88.1(6) . 4
C31 O1 O5 Zr01 170.7(3) . 4
O1 O1 O5 Zr01 -132.54(9) 9 4
O3 O1 O5 Zr01 -155.8(4) 9 4
Zr02 O1 O5 Zr01 124.45(13) . 4
O3 O1 O5 O1 -130.1(9) . 9
O2 O1 O5 O1 44.4(6) . 9
C31 O1 O5 O1 -56.7(3) . 9
O3 O1 O5 O1 -23.2(4) 9 9
Zr01 O1 O5 O1 132.54(9) 4 9
Zr02 O1 O5 O1 -103.00(16) . 9
O3 O1 O5 C31 -73.4(9) . .
O2 O1 O5 C31 101.2(7) . .
O1 O1 O5 C31 56.7(3) 9 .
O3 O1 O5 C31 33.5(5) 9 .
Zr01 O1 O5 C31 -170.7(3) 4 .
Zr02 O1 O5 C31 -46.3(4) . .
O3 O1 O5 Zr03 -101.7(9) . 5
O2 O1 O5 Zr03 72.8(7) . 5
C31 O1 O5 Zr03 -28.3(5) . 5
O1 O1 O5 Zr03 28.4(3) 9 5
O3 O1 O5 Zr03 5.2(5) 9 5
Zr01 O1 O5 Zr03 160.9(3) 4 5
Zr02 O1 O5 Zr03 -74.6(4) . 5
O3 O1 O5 Zr03 33.3(9) . 4
O2 O1 O5 Zr03 -152.2(6) . 4
C31 O1 O5 Zr03 106.7(3) . 4
O1 O1 O5 Zr03 163.39(17) 9 4
O3 O1 O5 Zr03 140.2(4) 9 4
Zr01 O1 O5 Zr03 -64.06(10) 4 4
Zr02 O1 O5 Zr03 60.39(13) . 4
O3 O4 O6 O4 147.2(10) 2_655 9
C32 O4 O6 O4 -15.9(8) . 9
Zr03 O4 O6 O4 41.3(6) 6_655 9
Zr02 O4 O6 O4 54.8(8) 2_655 9
Zr01 O4 O6 O4 100.7(4) 6_655 9
O3 O4 O6 Zr03 105.9(13) 2_655 6_655
C32 O4 O6 Zr03 -57.1(5) . 6_655
Zr02 O4 O6 Zr03 13.6(3) 2_655 6_655
Zr01 O4 O6 Zr03 59.4(2) 6_655 6_655
O3 O4 O6 Zr01 85.4(13) 2_655 3_655
C32 O4 O6 Zr01 -77.6(5) . 3_655
Zr03 O4 O6 Zr01 -20.5(3) 6_655 3_655
Zr02 O4 O6 Zr01 -7.0(7) 2_655 3_655
Zr01 O4 O6 Zr01 38.9(3) 6_655 3_655
O3 O4 O6 Zr01 46.5(11) 2_655 6_655
C32 O4 O6 Zr01 -116.5(6) . 6_655
Zr03 O4 O6 Zr01 -59.4(2) 6_655 6_655
Zr02 O4 O6 Zr01 -45.8(4) 2_655 6_655
C6 C1 C2 C3 0.000(1) . .
C31 C1 C2 C3 180.000(0) . .
C1 C2 C3 C4 0.000(0) . .
C2 C3 C4 C5 0.000(1) . .
C2 C3 C4 C10 180.000(1) . .
C3 C4 C5 C7 180.000(1) . .
C10 C4 C5 C7 0.000(1) . .
C3 C4 C5 C6 0.000(1) . .
C10 C4 C5 C6 180.000(1) . .
C2 C1 C6 C5 0.000(1) . .
C31 C1 C6 C5 180.000(0) . .
C4 C5 C6 C1 0.000(1) . .
C7 C5 C6 C1 180.000(1) . .
C4 C5 C7 C8 0.000(1) . .
C6 C5 C7 C8 180.000(1) . .
C5 C7 C8 C9 0.000(1) . .
C7 C8 C9 C10 0.000(1) . .
C7 C8 C9 C11 180.000(1) . .
C8 C9 C10 C4 0.000(1) . .
C11 C9 C10 C4 180.000(1) . .
C5 C4 C10 C9 0.000(1) . .
C3 C4 C10 C9 180.000(1) . .
C10 C9 C11 C16 0.000(1) . .
C8 C9 C11 C16 180.000(1) . .
C10 C9 C11 C12 180.000(1) . .
C8 C9 C11 C12 0.000(1) . .
C16 C11 C12 C13 0.000(1) . .
C9 C11 C12 C13 180.000(1) . .
C11 C12 C13 C13 180.000(1) . 4_556
C11 C12 C13 C14 0.000(1) . .
C13 C13 C14 C15 180.000(2) 4_556 .
C12 C13 C14 C15 0.000(1) . .
C13 C14 C15 C16 0.000(1) . .
C13 C14 C15 C29 180.000(1) . .
C12 C11 C16 C15 0.000(1) . .
C9 C11 C16 C15 180.000(1) . .
C14 C15 C16 C11 0.000(1) . .
C29 C15 C16 C11 180.000(1) . .
C26 C21 C22 C23 0.000(1) . .
C32 C21 C22 C23 180.000(1) . .
C21 C22 C23 C24 0.000(1) . .
C22 C23 C24 C25 0.000(1) . .
C22 C23 C24 C30 180.000(1) . .
C23 C24 C25 C26 0.000(1) . .
C30 C24 C25 C26 180.000(1) . .
C23 C24 C25 C27 180.000(1) . .
C30 C24 C25 C27 0.000(1) . .
C22 C21 C26 C25 0.000(1) . .
C32 C21 C26 C25 180.000(0) . .
C24 C25 C26 C21 0.000(1) . .
C27 C25 C26 C21 180.000(1) . .
C24 C25 C27 C28 0.000(1) . .
C26 C25 C27 C28 180.000(0) . .
C25 C27 C28 C29 0.000(1) . .
C16 C15 C29 C28 0.000(1) . .
C14 C15 C29 C28 180.000(1) . .
C16 C15 C29 C30 180.000(1) . .
C14 C15 C29 C30 0.000(1) . .
C27 C28 C29 C15 180.000(1) . .
C27 C28 C29 C30 0.000(1) . .
C23 C24 C30 C29 180.000(1) . .
C25 C24 C30 C29 0.000(1) . .
C15 C29 C30 C24 180.000(1) . .
C28 C29 C30 C24 0.000(1) . .
O3 O1 C31 O1 160.5(10) . 9
O2 O1 C31 O1 -10.0(9) . 9
O3 O1 C31 O1 15.4(8) 9 9
O5 O1 C31 O1 77.4(3) . 9
Zr01 O1 C31 O1 86.0(5) 4 9
Zr02 O1 C31 O1 92.9(3) . 9
O3 O1 C31 O3 145.1(18) . 9
O2 O1 C31 O3 -25.4(13) . 9
O1 O1 C31 O3 -15.4(8) 9 9
O5 O1 C31 O3 62.0(9) . 9
Zr01 O1 C31 O3 70.6(10) 4 9
Zr02 O1 C31 O3 77.5(9) . 9
O2 O1 C31 O3 -170.5(13) . .
O1 O1 C31 O3 -160.5(10) 9 .
O3 O1 C31 O3 -145.1(18) 9 .
O5 O1 C31 O3 -83.0(10) . .
Zr01 O1 C31 O3 -74.5(10) 4 .
Zr02 O1 C31 O3 -67.6(9) . .
O3 O1 C31 O2 170.5(13) . .
O1 O1 C31 O2 10.0(9) 9 .
O3 O1 C31 O2 25.4(13) 9 .
O5 O1 C31 O2 87.4(8) . .
Zr01 O1 C31 O2 96.0(8) 4 .
Zr02 O1 C31 O2 102.9(8) . .
O3 O1 C31 C1 -98.4(10) . .
O2 O1 C31 C1 91.1(8) . .
O1 O1 C31 C1 101.1(4) 9 .
O3 O1 C31 C1 116.6(10) 9 .
O5 O1 C31 C1 178.6(3) . .
Zr01 O1 C31 C1 -172.9(2) 4 .
Zr02 O1 C31 C1 -166.0(3) . .
O3 O1 C31 O5 83.0(10) . .
O2 O1 C31 O5 -87.4(8) . .
O1 O1 C31 O5 -77.4(3) 9 .
O3 O1 C31 O5 -62.0(9) 9 .
Zr01 O1 C31 O5 8.5(3) 4 .
Zr02 O1 C31 O5 15.48(12) . .
O3 O1 C31 Zr02 67.6(9) . .
O2 O1 C31 Zr02 -102.9(8) . .
O1 O1 C31 Zr02 -92.9(3) 9 .
O3 O1 C31 Zr02 -77.5(9) 9 .
O5 O1 C31 Zr02 -15.48(12) . .
Zr01 O1 C31 Zr02 -6.9(4) 4 .
O4 O3 C31 O1 151(2) 3_665 .
O2 O3 C31 O1 5.7(8) . .
O1 O3 C31 O1 20.6(10) 9 .
Zr02 O3 C31 O1 108.8(8) . .
Zr01 O3 C31 O1 54.5(6) 4 .
Zr03 O3 C31 O1 109.7(10) 4 .
O1 O3 C31 O1 -20.6(10) . 9
O4 O3 C31 O1 130.7(16) 3_665 9
O2 O3 C31 O1 -14.9(7) . 9
Zr02 O3 C31 O1 88.3(7) . 9
Zr01 O3 C31 O1 34.0(11) 4 9
Zr03 O3 C31 O1 89.1(9) 4 9
O1 O3 C31 O3 -68(3) . 9
O4 O3 C31 O3 83(3) 3_665 9
O2 O3 C31 O3 -63(2) . 9
O1 O3 C31 O3 -48(2) 9 9
Zr02 O3 C31 O3 41(3) . 9
Zr01 O3 C31 O3 -14(3) 4 9
Zr03 O3 C31 O3 41(3) 4 9
O1 O3 C31 O2 -5.7(8) . .
O4 O3 C31 O2 145.6(18) 3_665 .
O1 O3 C31 O2 14.9(7) 9 .
Zr02 O3 C31 O2 103.2(5) . .
Zr01 O3 C31 O2 48.9(7) 4 .
Zr03 O3 C31 O2 104.0(7) 4 .
O1 O3 C31 C1 95.2(8) . .
O4 O3 C31 C1 -113.5(17) 3_665 .
O2 O3 C31 C1 100.9(6) . .
O1 O3 C31 C1 115.8(9) 9 .
Zr02 O3 C31 C1 -155.9(4) . .
Zr01 O3 C31 C1 149.8(5) 4 .
Zr03 O3 C31 C1 -155.1(4) 4 .
O1 O3 C31 O5 -82.4(7) . .
O4 O3 C31 O5 68.8(17) 3_665 .
O2 O3 C31 O5 -76.8(5) . .
O1 O3 C31 O5 -61.9(7) 9 .
Zr02 O3 C31 O5 26.41(14) . .
Zr01 O3 C31 O5 -27.9(5) 4 .
Zr03 O3 C31 O5 27.2(4) 4 .
O1 O3 C31 Zr02 -108.8(8) . .
O4 O3 C31 Zr02 42.4(16) 3_665 .
O2 O3 C31 Zr02 -103.2(5) . .
O1 O3 C31 Zr02 -88.3(7) 9 .
Zr01 O3 C31 Zr02 -54.3(6) 4 .
Zr03 O3 C31 Zr02 0.8(4) 4 .
O1 O2 C31 O1 -163.8(15) 9 .
O2 O2 C31 O1 -81.9(7) 4 .
O3 O2 C31 O1 -156.9(11) 9 .
O3 O2 C31 O1 -6.9(9) . .
Zr01 O2 C31 O1 -51.1(6) 4 .
Zr01 O2 C31 O1 -112.7(9) . .
O1 O2 C31 O1 163.8(15) . 9
O2 O2 C31 O1 81.9(7) 4 9
O3 O2 C31 O1 6.9(9) 9 9
O3 O2 C31 O1 156.9(11) . 9
Zr01 O2 C31 O1 112.7(9) 4 9
Zr01 O2 C31 O1 51.1(6) . 9
O1 O2 C31 O3 156.9(11) . 9
O1 O2 C31 O3 -6.9(9) 9 9
O2 O2 C31 O3 75.0(7) 4 9
O3 O2 C31 O3 150.0(14) . 9
Zr01 O2 C31 O3 105.8(7) 4 9
Zr01 O2 C31 O3 44.2(7) . 9
O1 O2 C31 O3 6.9(9) . .
O1 O2 C31 O3 -156.9(11) 9 .
O2 O2 C31 O3 -75.0(7) 4 .
O3 O2 C31 O3 -150.0(14) 9 .
Zr01 O2 C31 O3 -44.2(7) 4 .
Zr01 O2 C31 O3 -105.8(7) . .
O1 O2 C31 C1 -98.1(7) . .
O1 O2 C31 C1 98.1(7) 9 .
O2 O2 C31 C1 180.000(1) 4 .
O3 O2 C31 C1 105.0(7) 9 .
O3 O2 C31 C1 -105.0(7) . .
Zr01 O2 C31 C1 -149.21(16) 4 .
Zr01 O2 C31 C1 149.21(16) . .
O1 O2 C31 O5 81.9(7) . .
O1 O2 C31 O5 -81.9(7) 9 .
O2 O2 C31 O5 0.000(1) 4 .
O3 O2 C31 O5 -75.0(7) 9 .
O3 O2 C31 O5 75.0(7) . .
Zr01 O2 C31 O5 30.79(16) 4 .
Zr01 O2 C31 O5 -30.79(16) . .
O1 O2 C31 Zr02 81.9(7) . .
O1 O2 C31 Zr02 -81.9(7) 9 .
O2 O2 C31 Zr02 0.000(1) 4 .
O3 O2 C31 Zr02 -75.0(7) 9 .
O3 O2 C31 Zr02 75.0(7) . .
Zr01 O2 C31 Zr02 30.79(16) 4 .
Zr01 O2 C31 Zr02 -30.79(16) . .
C2 C1 C31 O1 -37.4(3) . .
C6 C1 C31 O1 142.6(3) . .
C2 C1 C31 O1 37.4(3) . 9
C6 C1 C31 O1 -142.6(3) . 9
C2 C1 C31 O3 85.3(8) . 9
C6 C1 C31 O3 -94.7(8) . 9
C2 C1 C31 O3 -85.3(8) . .
C6 C1 C31 O3 94.7(8) . .
C2 C1 C31 O2 0.000(0) . .
C6 C1 C31 O2 180.000(0) . .
C2 C1 C31 Zr02 180.000(0) . .
C6 C1 C31 Zr02 0.000(1) . .
Zr02 O5 C31 O1 -142.2(3) . .
Zr01 O5 C31 O1 85.2(3) . .
Zr01 O5 C31 O1 -9.6(3) 4 .
O1 O5 C31 O1 75.6(6) 9 .
Zr03 O5 C31 O1 162.7(3) 5 .
Zr03 O5 C31 O1 -87.1(4) 4 .
Zr02 O5 C31 O1 142.2(3) . 9
Zr01 O5 C31 O1 9.6(3) . 9
Zr01 O5 C31 O1 -85.2(3) 4 9
O1 O5 C31 O1 -75.6(6) . 9
Zr03 O5 C31 O1 87.1(4) 5 9
Zr03 O5 C31 O1 -162.7(3) 4 9
Zr02 O5 C31 O3 94.1(7) . 9
Zr01 O5 C31 O3 -38.5(8) . 9
Zr01 O5 C31 O3 -133.3(7) 4 9
O1 O5 C31 O3 -123.7(9) . 9
O1 O5 C31 O3 -48.1(7) 9 9
Zr03 O5 C31 O3 39.0(8) 5 9
Zr03 O5 C31 O3 149.2(7) 4 9
Zr02 O5 C31 O3 -94.1(7) . .
Zr01 O5 C31 O3 133.3(7) . .
Zr01 O5 C31 O3 38.5(8) 4 .
O1 O5 C31 O3 48.1(7) . .
O1 O5 C31 O3 123.7(9) 9 .
Zr03 O5 C31 O3 -149.2(7) 5 .
Zr03 O5 C31 O3 -39.0(8) 4 .
Zr02 O5 C31 O2 180.000(0) . .
Zr01 O5 C31 O2 47.40(11) . .
Zr01 O5 C31 O2 -47.40(11) 4 .
O1 O5 C31 O2 -37.8(3) . .
O1 O5 C31 O2 37.8(3) 9 .
Zr03 O5 C31 O2 124.92(14) 5 .
Zr03 O5 C31 O2 -124.92(14) 4 .
Zr01 O5 C31 Zr02 -132.60(11) . .
Zr01 O5 C31 Zr02 132.60(11) 4 .
O1 O5 C31 Zr02 142.2(3) . .
O1 O5 C31 Zr02 -142.2(3) 9 .
Zr03 O5 C31 Zr02 -55.08(14) 5 .
Zr03 O5 C31 Zr02 55.08(14) 4 .
O3 O4 C32 O4 -141.7(13) 2_655 9
O6 O4 C32 O4 17.9(9) . 9
Zr03 O4 C32 O4 -63.4(7) 6_655 9
Zr02 O4 C32 O4 -106.9(6) 2_655 9
Zr01 O4 C32 O4 -54.9(9) 6_655 9
O3 O4 C32 Zr03 -78.3(16) 2_655 6_655
O6 O4 C32 Zr03 81.2(5) . 6_655
Zr02 O4 C32 Zr03 -43.5(2) 2_655 6_655
Zr01 O4 C32 Zr03 8.5(4) 6_655 6_655
O3 O4 C32 C21 125.5(16) 2_655 .
O6 O4 C32 C21 -74.9(5) . .
Zr03 O4 C32 C21 -156.2(5) 6_655 .
Zr02 O4 C32 C21 160.3(4) 2_655 .
Zr01 O4 C32 C21 -147.7(4) 6_655 .
O3 O4 C32 Zr02 -77.1(17) 2_655 3_655
O6 O4 C32 Zr02 82.4(5) . 3_655
Zr03 O4 C32 Zr02 1.2(3) 6_655 3_655
Zr02 O4 C32 Zr02 -42.4(4) 2_655 3_655
Zr01 O4 C32 Zr02 9.6(7) 6_655 3_655
O3 O4 C32 Zr02 -34.8(15) 2_655 2_655
O6 O4 C32 Zr02 124.8(5) . 2_655
Zr03 O4 C32 Zr02 43.5(2) 6_655 2_655
Zr01 O4 C32 Zr02 52.0(4) 6_655 2_655
C22 C21 C32 O4 -129.1(4) . .
C26 C21 C32 O4 50.9(4) . .
C22 C21 C32 O4 129.1(4) . 9
C26 C21 C32 O4 -50.9(4) . 9
C22 C21 C32 Zr03 180.000(1) . 6_655
C26 C21 C32 Zr03 0.000(2) . 6_655
C22 C21 C32 Zr02 94.4(10) . 3_655
C26 C21 C32 Zr02 -85.6(10) . 3_655
C22 C21 C32 Zr02 -94.4(10) . 2_655
C26 C21 C32 Zr02 85.6(10) . 2_655
